data_7215540
loop_
_publ_author_name
'Arthur, Richard J.'
'Coogan, Michael P.'
'Casadesus, Meritxell'
'Haigh, Robert'
'Headspith, D. A.'
'Francesconi, M. Grazia'
'Laye, Rebecca H.'

_publ_section_title
;
 Stereostructural behaviour of N--N atropisomers: Two conglomerate
 crystallisations and a crystallisation-induced deracemisation
;
_journal_coden_ASTM CRECF4
_journal_issue 4
_journal_name_full CrystEngComm
_journal_page_first 610
_journal_page_last 619
_journal_paper_doi 10.1039/b814424a
_journal_volume 11
_journal_year 2009
_chemical_formula_moiety 'C28 H18 N4 O2'
_chemical_formula_sum 'C28 H18 N4 O2'
_chemical_formula_weight 442.46
_chemical_name_common 2,2'-Diphenyl-3,3-biquinazoline-4,4-dione
_chemical_name_systematic
;
2,2'-Diphenyl-3,3-biquinazoline-4,4-dione
;
_space_group_IT_number 61
_symmetry_cell_setting orthorhombic
_symmetry_space_group_name_Hall '-P 2ac 2ab'
_symmetry_space_group_name_H-M 'P b c a'
_atom_sites_solution_hydrogens geom
_atom_sites_solution_primary direct
_atom_sites_solution_secondary difmap
_audit_creation_method 'WinGX-Routine XCAD4'
_cell_angle_alpha 90.00
_cell_angle_beta 90.00
_cell_angle_gamma 90.00
_cell_formula_units_Z 8
_cell_length_a 15.979(3)
_cell_length_b 14.653(3)
_cell_length_c 18.466(4)
_cell_measurement_reflns_used 4483
_cell_measurement_temperature 173(2)
_cell_measurement_theta_max 25.3
_cell_measurement_theta_min 2.2
_cell_volume 4323.6(15)
_computing_structure_refinement 'SHELXL-97 (Sheldrick, 1997)'
_computing_structure_solution 'SHELXS-97 (Sheldrick, 1990)'
_diffrn_ambient_temperature 173(2)
_diffrn_measured_fraction_theta_full 0.986
_diffrn_measured_fraction_theta_max 0.986
_diffrn_measurement_device_type 'Enraf Nonius TurboCAD4'
_diffrn_measurement_method 'non-profiled omega scans'
_diffrn_radiation_monochromator graphite
_diffrn_radiation_source 'fine-focus sealed tube'
_diffrn_radiation_type MoK\a
_diffrn_radiation_wavelength 0.71073
_diffrn_reflns_av_R_equivalents 0.0000
_diffrn_reflns_av_sigmaI/netI 0.0649
_diffrn_reflns_limit_h_max 19
_diffrn_reflns_limit_h_min 0
_diffrn_reflns_limit_k_max 17
_diffrn_reflns_limit_k_min 0
_diffrn_reflns_limit_l_max 22
_diffrn_reflns_limit_l_min 0
_diffrn_reflns_number 3899
_diffrn_reflns_theta_full 25.35
_diffrn_reflns_theta_max 25.35
_diffrn_reflns_theta_min 2.18
_diffrn_standards_decay_% 1
_diffrn_standards_interval_time 120
_diffrn_standards_number 3
_exptl_absorpt_coefficient_mu 0.088
_exptl_absorpt_correction_T_max 0.9825
_exptl_absorpt_correction_T_min 0.7451
_exptl_absorpt_correction_type refdelf
_exptl_absorpt_process_details
;
Walker, N. & Stuart, D (1983) Acta. Cryst. A39, 158-166
;
_exptl_crystal_colour colourless
_exptl_crystal_density_diffrn 1.359
_exptl_crystal_density_meas ?
_exptl_crystal_density_method 'not measured'
_exptl_crystal_description block
_exptl_crystal_F_000 1840
_exptl_crystal_size_max 0.29
_exptl_crystal_size_mid 0.2
_exptl_crystal_size_min 0.16
_refine_diff_density_max 0.172
_refine_diff_density_min -0.201
_refine_diff_density_rms 0.038
_refine_ls_extinction_method none
_refine_ls_goodness_of_fit_ref 0.852
_refine_ls_hydrogen_treatment constr
_refine_ls_matrix_type full
_refine_ls_number_parameters 307
_refine_ls_number_reflns 3899
_refine_ls_number_restraints 0
_refine_ls_restrained_S_all 0.852
_refine_ls_R_factor_all 0.1221
_refine_ls_R_factor_gt 0.0423
_refine_ls_shift/su_max 0.016
_refine_ls_shift/su_mean 0.002
_refine_ls_structure_factor_coef Fsqd
_refine_ls_weighting_details 'calc w=1/[\s^2^(Fo^2^)+(0.1000P)^2^+0.0000P] where P=(Fo^2^+2Fc^2^)/3'
_refine_ls_weighting_scheme calc
_refine_ls_wR_factor_gt 0.1201
_refine_ls_wR_factor_ref 0.1478
_reflns_number_gt 2174
_reflns_number_total 3899
_reflns_threshold_expression >2sigma(I)
_cod_duplicate_entry 7200393
_cod_data_source_file b814424a.txt
_cod_data_source_block C28H18N4O2
_cod_depositor_comments
;
The following automatic conversions were performed:

'_exptl_crystal_density_meas' value 'not measured' was changed to '?'
- the value is perceived as not measured.

Automatic conversion script
Id: cif_fix_values 3008 2015-01-20 13:52:24Z robertas 

 Updated bibliographic information.

 Antanas Vaitkus,
 2019-09-18

 Marked entry as a duplicate of entry 7200393.

 Antanas Vaitkus,
 2019-09-18
;
_cod_original_sg_symbol_H-M Pbca
_cod_database_code 7215540

loop_
_symmetry_equiv_pos_as_xyz
'x, y, z'
'-x+1/2, -y, z+1/2'
'x+1/2, -y+1/2, -z'
'-x, y+1/2, -z+1/2'
'-x, -y, -z'
'x-1/2, y, -z-1/2'
'-x-1/2, y-1/2, z'
'x, -y-1/2, z-1/2'

loop_
_atom_site_label
_atom_site_type_symbol
_atom_site_fract_x
_atom_site_fract_y
_atom_site_fract_z
_atom_site_U_iso_or_equiv
_atom_site_adp_type
_atom_site_occupancy
_atom_site_symmetry_multiplicity
_atom_site_calc_flag
_atom_site_refinement_flags
O1 O 0.09219(10) 0.85543(11) 0.25956(9) 0.0373(4) Uani 1 1 d .
O2 O 0.14516(10) 0.64935(12) 0.26261(9) 0.0390(5) Uani 1 1 d .
N1 N 0.07768(10) 0.75862(12) 0.16348(9) 0.0258(4) Uani 1 1 d .
N2 N -0.04857(12) 0.73706(12) 0.10108(11) 0.0353(5) Uani 1 1 d .
N3 N 0.16432(10) 0.74296(12) 0.16572(9) 0.0247(4) Uani 1 1 d .
N4 N 0.29490(12) 0.76659(13) 0.11051(12) 0.0374(5) Uani 1 1 d .
C1 C 0.02883(13) 0.71586(15) 0.11054(12) 0.0281(5) Uani 1 1 d .
C2 C -0.08553(14) 0.79950(16) 0.14836(14) 0.0331(6) Uani 1 1 d .
C3 C -0.17034(15) 0.82037(17) 0.13883(17) 0.0469(7) Uani 1 1 d .
H3 H -0.2005 0.7945 0.0995 0.056 Uiso 1 1 calc R
C4 C -0.20994(16) 0.87826(17) 0.18633(16) 0.0487(7) Uani 1 1 d .
H4 H -0.2676 0.8918 0.1796 0.058 Uiso 1 1 calc R
C5 C -0.16737(15) 0.91708(17) 0.24364(16) 0.0432(7) Uani 1 1 d .
H5 H -0.1956 0.9568 0.2762 0.052 Uiso 1 1 calc R
C6 C -0.08409(14) 0.89792(16) 0.25323(14) 0.0377(6) Uani 1 1 d .
H6 H -0.0545 0.9246 0.2925 0.045 Uiso 1 1 calc R
C7 C -0.04254(13) 0.83935(15) 0.20560(12) 0.0292(5) Uani 1 1 d .
C8 C 0.04634(14) 0.82067(15) 0.21488(12) 0.0276(5) Uani 1 1 d .
C9 C 0.06669(14) 0.64508(15) 0.06413(12) 0.0284(5) Uani 1 1 d .
C10 C 0.05744(17) 0.65155(18) -0.01050(13) 0.0436(7) Uani 1 1 d .
H10 H 0.0309 0.7035 -0.0310 0.052 Uiso 1 1 calc R
C11 C 0.08678(17) 0.5826(2) -0.05536(14) 0.0501(7) Uani 1 1 d .
H11 H 0.0818 0.5884 -0.1064 0.060 Uiso 1 1 calc R
C12 C 0.12302(16) 0.5060(2) -0.02606(15) 0.0486(7) Uani 1 1 d .
H12 H 0.1423 0.4585 -0.0568 0.058 Uiso 1 1 calc R
C13 C 0.13135(15) 0.49822(17) 0.04784(14) 0.0413(6) Uani 1 1 d .
H13 H 0.1559 0.4450 0.0681 0.050 Uiso 1 1 calc R
C14 C 0.10427(14) 0.56739(16) 0.09256(13) 0.0325(6) Uani 1 1 d .
H14 H 0.1114 0.5619 0.1435 0.039 Uiso 1 1 calc R
C15 C 0.21618(14) 0.78580(15) 0.11478(12) 0.0296(5) Uani 1 1 d .
C16 C 0.32897(14) 0.70514(15) 0.15975(14) 0.0350(6) Uani 1 1 d .
C17 C 0.41464(15) 0.68380(18) 0.15412(18) 0.0511(8) Uani 1 1 d .
H17 H 0.4478 0.7106 0.1171 0.061 Uiso 1 1 calc R
C18 C 0.45015(16) 0.62363(18) 0.20277(18) 0.0548(8) Uani 1 1 d .
H18 H 0.5078 0.6087 0.1985 0.066 Uiso 1 1 calc R
C19 C 0.40352(16) 0.58477(17) 0.25746(17) 0.0468(7) Uani 1 1 d .
H19 H 0.4290 0.5439 0.2907 0.056 Uiso 1 1 calc R
C20 C 0.32056(15) 0.60539(16) 0.26358(14) 0.0379(6) Uani 1 1 d .
H20 H 0.2884 0.5790 0.3015 0.045 Uiso 1 1 calc R
C21 C 0.28255(13) 0.66492(15) 0.21471(13) 0.0304(6) Uani 1 1 d .
C22 C 0.19316(13) 0.68331(15) 0.21954(12) 0.0274(5) Uani 1 1 d .
C23 C 0.17822(14) 0.85087(15) 0.06293(12) 0.0320(6) Uani 1 1 d .
C24 C 0.18588(18) 0.83221(19) -0.01028(14) 0.0472(7) Uani 1 1 d .
H24 H 0.2131 0.7779 -0.0255 0.057 Uiso 1 1 calc R
C25 C 0.1543(2) 0.8918(2) -0.06126(16) 0.0614(9) Uani 1 1 d .
H25 H 0.1592 0.8781 -0.1114 0.074 Uiso 1 1 calc R
C26 C 0.11608(19) 0.9706(2) -0.03960(17) 0.0607(9) Uani 1 1 d .
H26 H 0.0944 1.0116 -0.0748 0.073 Uiso 1 1 calc R
C27 C 0.10885(18) 0.9909(2) 0.03282(16) 0.0554(8) Uani 1 1 d .
H27 H 0.0828 1.0461 0.0476 0.066 Uiso 1 1 calc R
C28 C 0.13939(15) 0.93094(16) 0.08414(13) 0.0373(6) Uani 1 1 d .
H28 H 0.1337 0.9447 0.1342 0.045 Uiso 1 1 calc R

loop_
_atom_site_aniso_label
_atom_site_aniso_U_11
_atom_site_aniso_U_22
_atom_site_aniso_U_33
_atom_site_aniso_U_23
_atom_site_aniso_U_13
_atom_site_aniso_U_12
O1 0.0264(9) 0.0503(11) 0.0353(9) -0.0116(8) -0.0045(8) 0.0039(8)
O2 0.0283(9) 0.0560(12) 0.0328(9) 0.0129(9) 0.0016(8) 0.0038(8)
N1 0.0167(10) 0.0334(11) 0.0275(10) -0.0003(9) -0.0021(7) 0.0037(8)
N2 0.0284(11) 0.0307(11) 0.0469(13) 0.0009(10) -0.0126(9) 0.0031(9)
N3 0.0163(9) 0.0312(10) 0.0265(10) -0.0007(8) 0.0007(7) 0.0022(8)
N4 0.0291(11) 0.0310(11) 0.0522(13) -0.0010(10) 0.0125(10) -0.0013(9)
C1 0.0278(13) 0.0278(12) 0.0288(12) 0.0029(10) -0.0072(10) -0.0004(10)
C2 0.0233(12) 0.0251(12) 0.0508(15) 0.0042(12) -0.0052(11) 0.0023(10)
C3 0.0279(14) 0.0369(14) 0.076(2) -0.0021(14) -0.0163(14) 0.0013(11)
C4 0.0204(13) 0.0380(15) 0.088(2) 0.0051(16) -0.0014(14) 0.0054(12)
C5 0.0287(14) 0.0332(14) 0.0677(19) 0.0019(13) 0.0086(13) 0.0059(12)
C6 0.0270(13) 0.0374(15) 0.0488(15) -0.0008(12) 0.0044(11) 0.0046(11)
C7 0.0226(12) 0.0286(13) 0.0364(13) 0.0041(10) -0.0016(10) 0.0027(10)
C8 0.0242(12) 0.0311(12) 0.0274(12) 0.0003(10) 0.0016(10) 0.0009(10)
C9 0.0260(12) 0.0294(12) 0.0297(12) -0.0014(11) -0.0030(10) -0.0024(10)
C10 0.0544(17) 0.0457(16) 0.0306(13) 0.0002(12) -0.0094(13) 0.0025(13)
C11 0.0581(19) 0.0626(19) 0.0294(14) -0.0066(14) -0.0003(13) -0.0088(15)
C12 0.0404(16) 0.0579(18) 0.0475(16) -0.0208(15) 0.0053(13) 0.0021(14)
C13 0.0361(14) 0.0373(14) 0.0506(16) -0.0056(13) -0.0012(12) 0.0070(12)
C14 0.0301(13) 0.0331(13) 0.0343(13) 0.0011(11) -0.0048(10) -0.0004(11)
C15 0.0309(13) 0.0265(12) 0.0316(13) -0.0029(10) 0.0066(10) -0.0004(10)
C16 0.0245(13) 0.0249(12) 0.0557(16) -0.0044(12) 0.0022(11) -0.0007(10)
C17 0.0232(14) 0.0386(15) 0.092(2) -0.0021(16) 0.0125(14) -0.0034(12)
C18 0.0225(14) 0.0390(16) 0.103(2) -0.0170(17) -0.0132(16) 0.0080(12)
C19 0.0335(15) 0.0313(14) 0.075(2) -0.0091(14) -0.0184(14) 0.0052(12)
C20 0.0315(14) 0.0323(14) 0.0498(16) -0.0026(12) -0.0118(12) 0.0018(11)
C21 0.0216(12) 0.0289(13) 0.0406(14) -0.0068(11) -0.0064(10) -0.0009(10)
C22 0.0247(12) 0.0327(13) 0.0249(12) -0.0021(10) -0.0022(10) 0.0016(10)
C23 0.0334(14) 0.0335(13) 0.0289(12) -0.0019(11) 0.0025(11) -0.0073(11)
C24 0.0598(18) 0.0503(17) 0.0316(14) -0.0062(13) 0.0115(13) -0.0039(14)
C25 0.073(2) 0.083(2) 0.0280(15) 0.0035(16) 0.0041(15) -0.0163(19)
C26 0.058(2) 0.077(2) 0.0468(18) 0.0302(17) -0.0036(15) -0.0056(17)
C27 0.067(2) 0.0447(16) 0.0543(18) 0.0132(15) -0.0018(15) 0.0095(15)
C28 0.0433(15) 0.0359(14) 0.0327(13) 0.0011(12) 0.0021(11) 0.0031(12)

loop_
_atom_type_symbol
_atom_type_description
_atom_type_scat_dispersion_real
_atom_type_scat_dispersion_imag
_atom_type_scat_source
C C 0.0033 0.0016 'International Tables Vol C Tables 4.2.6.8 and 6.1.1.4'
H H 0.0000 0.0000 'International Tables Vol C Tables 4.2.6.8 and 6.1.1.4'
N N 0.0061 0.0033 'International Tables Vol C Tables 4.2.6.8 and 6.1.1.4'
O O 0.0106 0.0060 'International Tables Vol C Tables 4.2.6.8 and 6.1.1.4'

loop_
_geom_angle_atom_site_label_1
_geom_angle_atom_site_label_2
_geom_angle_atom_site_label_3
_geom_angle
C1 N1 N3 119.85(17)
C1 N1 C8 124.22(18)
N3 N1 C8 115.89(17)
C1 N2 C2 118.7(2)
C22 N3 C15 124.10(18)
C22 N3 N1 116.56(17)
C15 N3 N1 119.33(17)
C15 N4 C16 118.9(2)
N2 C1 N1 121.5(2)
N2 C1 C9 119.0(2)
N1 C1 C9 119.47(19)
C7 C2 N2 122.8(2)
C7 C2 C3 118.8(2)
N2 C2 C3 118.3(2)
C4 C3 C2 120.0(3)
C4 C3 H3 120.0
C2 C3 H3 120.0
C3 C4 C5 121.1(2)
C3 C4 H4 119.4
C5 C4 H4 119.4
C6 C5 C4 119.5(3)
C6 C5 H5 120.2
C4 C5 H5 120.2
C5 C6 C7 120.4(3)
C5 C6 H6 119.8
C7 C6 H6 119.8
C2 C7 C6 120.2(2)
C2 C7 C8 119.5(2)
C6 C7 C8 120.3(2)
O1 C8 N1 121.0(2)
O1 C8 C7 126.1(2)
N1 C8 C7 112.91(19)
C10 C9 C14 118.5(2)
C10 C9 C1 119.0(2)
C14 C9 C1 122.2(2)
C11 C10 C9 120.4(3)
C11 C10 H10 119.8
C9 C10 H10 119.8
C12 C11 C10 120.1(2)
C12 C11 H11 119.9
C10 C11 H11 119.9
C11 C12 C13 119.9(2)
C11 C12 H12 120.0
C13 C12 H12 120.0
C12 C13 C14 120.2(2)
C12 C13 H13 119.9
C14 C13 H13 119.9
C13 C14 C9 120.8(2)
C13 C14 H14 119.6
C9 C14 H14 119.6
N4 C15 N3 121.3(2)
N4 C15 C23 120.0(2)
N3 C15 C23 118.68(19)
C21 C16 N4 122.9(2)
C21 C16 C17 118.6(2)
N4 C16 C17 118.4(2)
C18 C17 C16 119.6(3)
C18 C17 H17 120.2
C16 C17 H17 120.2
C19 C18 C17 121.2(2)
C19 C18 H18 119.4
C17 C18 H18 119.4
C20 C19 C18 119.6(3)
C20 C19 H19 120.2
C18 C19 H19 120.2
C19 C20 C21 120.5(3)
C19 C20 H20 119.7
C21 C20 H20 119.7
C16 C21 C20 120.4(2)
C16 C21 C22 119.4(2)
C20 C21 C22 120.2(2)
O2 C22 N3 120.9(2)
O2 C22 C21 125.8(2)
N3 C22 C21 113.2(2)
C28 C23 C24 118.9(2)
C28 C23 C15 123.1(2)
C24 C23 C15 117.9(2)
C25 C24 C23 120.6(3)
C25 C24 H24 119.7
C23 C24 H24 119.7
C26 C25 C24 119.9(3)
C26 C25 H25 120.0
C24 C25 H25 120.0
C25 C26 C27 120.3(3)
C25 C26 H26 119.8
C27 C26 H26 119.8
C26 C27 C28 120.0(3)
C26 C27 H27 120.0
C28 C27 H27 120.0
C27 C28 C23 120.2(2)
C27 C28 H28 119.9
C23 C28 H28 119.9

loop_
_geom_bond_atom_site_label_1
_geom_bond_atom_site_label_2
_geom_bond_distance
O1 C8 1.215(3)
O2 C22 1.212(3)
N1 C1 1.399(3)
N1 N3 1.404(2)
N1 C8 1.407(3)
N2 C1 1.287(3)
N2 C2 1.396(3)
N3 C22 1.401(3)
N3 C15 1.402(3)
N4 C15 1.291(3)
N4 C16 1.391(3)
C1 C9 1.475(3)
C2 C7 1.389(3)
C2 C3 1.400(3)
C3 C4 1.375(4)
C3 H3 0.9500
C4 C5 1.381(4)
C4 H4 0.9500
C5 C6 1.372(3)
C5 H5 0.9500
C6 C7 1.397(3)
C6 H6 0.9500
C7 C8 1.457(3)
C9 C10 1.389(3)
C9 C14 1.390(3)
C10 C11 1.388(4)
C10 H10 0.9500
C11 C12 1.374(4)
C11 H11 0.9500
C12 C13 1.376(4)
C12 H12 0.9500
C13 C14 1.377(3)
C13 H13 0.9500
C14 H14 0.9500
C15 C23 1.481(3)
C16 C21 1.388(3)
C16 C17 1.408(3)
C17 C18 1.381(4)
C17 H17 0.9500
C18 C19 1.378(4)
C18 H18 0.9500
C19 C20 1.364(3)
C19 H19 0.9500
C20 C21 1.394(3)
C20 H20 0.9500
C21 C22 1.456(3)
C23 C28 1.384(3)
C23 C24 1.385(3)
C24 C25 1.380(4)
C24 H24 0.9500
C25 C26 1.366(4)
C25 H25 0.9500
C26 C27 1.375(4)
C26 H26 0.9500
C27 C28 1.381(3)
C27 H27 0.9500
C28 H28 0.9500

loop_
_geom_torsion_atom_site_label_1
_geom_torsion_atom_site_label_2
_geom_torsion_atom_site_label_3
_geom_torsion_atom_site_label_4
_geom_torsion
C1 N1 N3 C22 -103.2(2)
C8 N1 N3 C22 79.0(2)
C1 N1 N3 C15 76.0(2)
C8 N1 N3 C15 -101.8(2)
C2 N2 C1 N1 -4.6(3)
C2 N2 C1 C9 175.7(2)
N3 N1 C1 N2 -171.3(2)
C8 N1 C1 N2 6.3(3)
N3 N1 C1 C9 8.5(3)
C8 N1 C1 C9 -173.93(19)
C1 N2 C2 C7 -0.5(3)
C1 N2 C2 C3 -178.4(2)
C7 C2 C3 C4 -1.0(4)
N2 C2 C3 C4 177.0(2)
C2 C3 C4 C5 0.3(4)
C3 C4 C5 C6 0.3(4)
C4 C5 C6 C7 -0.2(4)
N2 C2 C7 C6 -176.8(2)
C3 C2 C7 C6 1.0(4)
N2 C2 C7 C8 4.1(3)
C3 C2 C7 C8 -178.0(2)
C5 C6 C7 C2 -0.5(4)
C5 C6 C7 C8 178.6(2)
C1 N1 C8 O1 179.9(2)
N3 N1 C8 O1 -2.4(3)
C1 N1 C8 C7 -2.5(3)
N3 N1 C8 C7 175.22(18)
C2 C7 C8 O1 175.0(2)
C6 C7 C8 O1 -4.1(4)
C2 C7 C8 N1 -2.5(3)
C6 C7 C8 N1 178.5(2)
N2 C1 C9 C10 50.3(3)
N1 C1 C9 C10 -129.4(2)
N2 C1 C9 C14 -123.2(2)
N1 C1 C9 C14 57.0(3)
C14 C9 C10 C11 -1.3(4)
C1 C9 C10 C11 -175.1(2)
C9 C10 C11 C12 2.0(4)
C10 C11 C12 C13 -0.9(4)
C11 C12 C13 C14 -0.7(4)
C12 C13 C14 C9 1.3(4)
C10 C9 C14 C13 -0.3(4)
C1 C9 C14 C13 173.3(2)
C16 N4 C15 N3 -2.9(3)
C16 N4 C15 C23 -179.9(2)
C22 N3 C15 N4 5.9(3)
N1 N3 C15 N4 -173.3(2)
C22 N3 C15 C23 -177.08(19)
N1 N3 C15 C23 3.7(3)
C15 N4 C16 C21 -1.6(3)
C15 N4 C16 C17 179.3(2)
C21 C16 C17 C18 0.2(4)
N4 C16 C17 C18 179.4(2)
C16 C17 C18 C19 -0.8(4)
C17 C18 C19 C20 0.5(4)
C18 C19 C20 C21 0.4(4)
N4 C16 C21 C20 -178.5(2)
C17 C16 C21 C20 0.6(3)
N4 C16 C21 C22 3.4(3)
C17 C16 C21 C22 -177.5(2)
C19 C20 C21 C16 -1.0(3)
C19 C20 C21 C22 177.1(2)
C15 N3 C22 O2 179.0(2)
N1 N3 C22 O2 -1.8(3)
C15 N3 C22 C21 -3.8(3)
N1 N3 C22 C21 175.36(18)
C16 C21 C22 O2 176.4(2)
C20 C21 C22 O2 -1.8(4)
C16 C21 C22 N3 -0.6(3)
C20 C21 C22 N3 -178.8(2)
N4 C15 C23 C28 -120.3(3)
N3 C15 C23 C28 62.6(3)
N4 C15 C23 C24 56.5(3)
N3 C15 C23 C24 -120.6(2)
C28 C23 C24 C25 -0.9(4)
C15 C23 C24 C25 -177.8(2)
C23 C24 C25 C26 0.8(4)
C24 C25 C26 C27 0.0(5)
C25 C26 C27 C28 -0.8(5)
C26 C27 C28 C23 0.8(4)
C24 C23 C28 C27 0.1(4)
C15 C23 C28 C27 176.8(2)
